data_2217720
loop_
_publ_author_name
'Tao, Xiao'
'Zhang, Xiao-Qing'
'Yuan, Lin'
'Wang, Jin-Tang'

_publ_section_title
;
 <i>N</i>,<i>N</i>-Dimethyl-3-(1-naphthyloxy)-3-(2-thienyl)propan-1-amine
;
_journal_coeditor_code BH2157
_journal_issue 3
_journal_name_full 'Acta Crystallographica Section E'
_journal_page_first o553
_journal_paper_doi 10.1107/S1600536808003255
_journal_volume 64
_journal_year 2008
_chemical_formula_iupac 'C19 H21 N O S'
_chemical_formula_moiety 'C19 H21 N O S'
_chemical_formula_sum 'C19 H21 N O S'
_chemical_formula_weight 311.43
_chemical_melting_point .386E-305
_chemical_name_systematic
;
<i>N</i>,<i>N</i>-Dimethyl-3-(1-naphthyloxy)-3-(2-thienyl)propan-1-amine
;
_space_group_IT_number 14
_symmetry_cell_setting monoclinic
_symmetry_space_group_name_Hall '-P 2yn'
_symmetry_space_group_name_H-M 'P 1 21/n 1'
_atom_sites_solution_hydrogens geom
_atom_sites_solution_primary direct
_atom_sites_solution_secondary difmap
_audit_creation_method SHELXL97
_cell_angle_alpha 90.00
_cell_angle_beta 104.53(3)
_cell_angle_gamma 90.00
_cell_formula_units_Z 4
_cell_length_a 9.6140(19)
_cell_length_b 18.578(4)
_cell_length_c 9.905(2)
_cell_measurement_reflns_used 25
_cell_measurement_temperature 293(2)
_cell_measurement_theta_max 13
_cell_measurement_theta_min 10
_cell_volume 1712.5(7)
_computing_cell_refinement '<i>CAD-4 Software</i> (Enraf--Nonius, 1981)'
_computing_data_collection '<i>CAD-4 Software</i> (Enraf--Nonius, 1981)'
_computing_data_reduction 'XCAD4 (Harms & Wocadlo, 1995)'
_computing_molecular_graphics 'SHELXTL (Sheldrick, 2008)'
_computing_publication_material 'SHELXTL (Sheldrick, 2008)'
_computing_structure_refinement 'SHELXL97 (Sheldrick, 2008)'
_computing_structure_solution 'SHELXS97 (Sheldrick, 2008)'
_diffrn_ambient_temperature 293(2)
_diffrn_measured_fraction_theta_full 0.999
_diffrn_measured_fraction_theta_max 0.999
_diffrn_measurement_device_type 'Enraf--Nonius CAD-4'
_diffrn_measurement_method \w/2\q
_diffrn_radiation_monochromator graphite
_diffrn_radiation_source 'fine-focus sealed tube'
_diffrn_radiation_type MoK\a
_diffrn_radiation_wavelength 0.71073
_diffrn_reflns_av_R_equivalents 0.0379
_diffrn_reflns_av_sigmaI/netI 0.0680
_diffrn_reflns_limit_h_max 11
_diffrn_reflns_limit_h_min 0
_diffrn_reflns_limit_k_max 22
_diffrn_reflns_limit_k_min 0
_diffrn_reflns_limit_l_max 11
_diffrn_reflns_limit_l_min -12
_diffrn_reflns_number 3550
_diffrn_reflns_theta_full 25.97
_diffrn_reflns_theta_max 25.97
_diffrn_reflns_theta_min 2.39
_diffrn_standards_decay_% <1
_diffrn_standards_interval_count 200
_diffrn_standards_number 3
_exptl_absorpt_coefficient_mu 0.191
_exptl_absorpt_correction_T_max 0.9812
_exptl_absorpt_correction_T_min 0.9277
_exptl_absorpt_correction_type psi-scan
_exptl_absorpt_process_details '(North <i>et al.</i>, 1968)'
_exptl_crystal_colour brown
_exptl_crystal_density_diffrn 1.208
_exptl_crystal_density_method 'not measured'
_exptl_crystal_description block
_exptl_crystal_F_000 664
_exptl_crystal_size_max 0.40
_exptl_crystal_size_mid 0.30
_exptl_crystal_size_min 0.10
_refine_diff_density_max 0.449
_refine_diff_density_min -0.317
_refine_ls_extinction_coef 0.094(12)
_refine_ls_extinction_method none
_refine_ls_goodness_of_fit_ref 1.043
_refine_ls_hydrogen_treatment constr
_refine_ls_matrix_type full
_refine_ls_number_parameters 199
_refine_ls_number_reflns 3352
_refine_ls_number_restraints 0
_refine_ls_restrained_S_all 1.043
_refine_ls_R_factor_all 0.1231
_refine_ls_R_factor_gt 0.0699
_refine_ls_shift/su_max 0.000
_refine_ls_shift/su_mean 0.000
_refine_ls_structure_factor_coef Fsqd
_refine_ls_weighting_details 'calc w=1/[\s^2^(Fo^2^)+(0.08P)^2^+0.85P] where P=(Fo^2^+2Fc^2^)/3'
_refine_ls_weighting_scheme calc
_refine_ls_wR_factor_gt 0.1647
_refine_ls_wR_factor_ref 0.1942
_reflns_number_gt 2009
_reflns_number_total 3352
_reflns_threshold_expression I>2s(I)
_cod_data_source_file bh2157.cif
_cod_data_source_block I
_cod_original_cell_volume 1712.5(6)
_cod_original_sg_symbol_H-M 'P 21/n'
_cod_database_code 2217720
_cod_database_fobs_code 2217720

loop_
_symmetry_equiv_pos_as_xyz
'x, y, z'
'-x+1/2, y+1/2, -z+1/2'
'-x, -y, -z'
'x-1/2, -y-1/2, z-1/2'

loop_
_atom_site_type_symbol
_atom_site_label
_atom_site_fract_x
_atom_site_fract_y
_atom_site_fract_z
_atom_site_U_iso_or_equiv
_atom_site_adp_type
_atom_site_calc_flag
_atom_site_refinement_flags
_atom_site_occupancy
S S 0.03342(12) 0.25309(6) 0.17997(10) 0.0561(3) Uani d . 1
O O 0.1693(2) 0.34125(12) 0.0007(2) 0.0445(6) Uani d . 1
N N -0.1370(3) 0.47356(16) -0.2560(3) 0.0517(8) Uani d . 1
C C1 -0.2401(5) 0.4470(2) -0.3807(5) 0.0777(14) Uani d . 1
H H1A -0.2777 0.4015 -0.3607 0.117 Uiso calc R 1
H H1B -0.1929 0.4412 -0.4547 0.117 Uiso calc R 1
H H1C -0.3173 0.4809 -0.4086 0.117 Uiso calc R 1
C C2 -0.0803(5) 0.5421(2) -0.2843(5) 0.0753(13) Uani d . 1
H H2A -0.0133 0.5593 -0.2016 0.113 Uiso calc R 1
H H2B -0.1575 0.5760 -0.3123 0.113 Uiso calc R 1
H H2C -0.0322 0.5367 -0.3577 0.113 Uiso calc R 1
C C3 -0.0227(4) 0.4218(2) -0.2029(4) 0.0517(10) Uani d . 1
H H3A 0.0559 0.4461 -0.1383 0.062 Uiso calc R 1
H H3B 0.0131 0.4041 -0.2800 0.062 Uiso calc R 1
C C4 -0.0708(4) 0.3584(2) -0.1295(4) 0.0506(10) Uani d . 1
H H4A -0.1016 0.3758 -0.0493 0.061 Uiso calc R 1
H H4B -0.1527 0.3357 -0.1924 0.061 Uiso calc R 1
C C5 0.0463(4) 0.30309(19) -0.0816(4) 0.0439(9) Uani d . 1
H H5A 0.0711 0.2822 -0.1634 0.053 Uiso calc R 1
C C6 0.0029(4) 0.24339(18) 0.0033(4) 0.0406(8) Uani d . 1
C C7 -0.0719(4) 0.17959(18) -0.0465(4) 0.043 Uani d . 1
H H7A -0.0997 0.1649 -0.1392 0.052 Uiso calc R 1
C C8 -0.0976(4) 0.1414(2) 0.0708(4) 0.0542(10) Uani d . 1
H H8A -0.1447 0.0973 0.0620 0.065 Uiso calc R 1
C C9 -0.0482(4) 0.1743(2) 0.1943(4) 0.0510(10) Uani d . 1
H H9A -0.0580 0.1556 0.2785 0.061 Uiso calc R 1
C C10 0.3039(4) 0.31259(19) 0.0180(3) 0.0403(8) Uani d . 1
C C11 0.3328(4) 0.2446(2) -0.0182(4) 0.0498(9) Uani d . 1
H H11A 0.2584 0.2131 -0.0572 0.060 Uiso calc R 1
C C12 0.4781(5) 0.2225(2) 0.0045(4) 0.0574(11) Uani d . 1
H H12A 0.4982 0.1762 -0.0211 0.069 Uiso calc R 1
C C13 0.5882(5) 0.2673(2) 0.0627(4) 0.0603(11) Uani d . 1
H H13A 0.6825 0.2515 0.0761 0.072 Uiso calc R 1
C C14 0.5612(4) 0.3372(2) 0.1027(4) 0.0496(10) Uani d . 1
C C15 0.6714(4) 0.3854(3) 0.1646(4) 0.0677(13) Uani d . 1
H H15A 0.7665 0.3704 0.1814 0.081 Uiso calc R 1
C C16 0.6431(5) 0.4528(3) 0.2002(5) 0.0746(13) Uani d . 1
H H16A 0.7185 0.4836 0.2397 0.089 Uiso calc R 1
C C17 0.5021(5) 0.4765(2) 0.1781(4) 0.0655(12) Uani d . 1
H H17A 0.4837 0.5230 0.2040 0.079 Uiso calc R 1
C C18 0.3900(4) 0.4320(2) 0.1186(4) 0.0481(9) Uani d . 1
H H18A 0.2961 0.4485 0.1038 0.058 Uiso calc R 1
C C19 0.4161(4) 0.36147(19) 0.0798(3) 0.0409(8) Uani d . 1

loop_
_atom_site_aniso_label
_atom_site_aniso_U_11
_atom_site_aniso_U_22
_atom_site_aniso_U_33
_atom_site_aniso_U_12
_atom_site_aniso_U_13
_atom_site_aniso_U_23
S 0.0651(7) 0.0585(6) 0.0425(5) -0.0028(5) 0.0094(5) -0.0023(5)
O 0.0335(13) 0.0410(14) 0.0566(15) -0.0007(11) 0.0070(11) -0.0068(11)
N 0.0482(19) 0.0464(18) 0.058(2) 0.0008(15) 0.0083(15) 0.0088(15)
C1 0.065(3) 0.070(3) 0.081(3) -0.003(2) -0.011(2) 0.018(3)
C2 0.074(3) 0.054(3) 0.095(4) -0.003(2) 0.017(3) 0.013(3)
C3 0.041(2) 0.055(2) 0.057(2) -0.0018(18) 0.0077(18) 0.0090(19)
C4 0.040(2) 0.055(2) 0.053(2) 0.0009(18) 0.0033(17) 0.0086(19)
C5 0.044(2) 0.045(2) 0.0414(19) -0.0021(17) 0.0088(16) -0.0027(16)
C6 0.0393(19) 0.044(2) 0.0367(17) 0.0071(16) 0.0068(14) 0.0008(16)
C7 0.043 0.043 0.043 0.000 0.011 0.000
C8 0.060(3) 0.041(2) 0.059(3) -0.0030(19) 0.012(2) -0.0004(19)
C9 0.062(3) 0.047(2) 0.046(2) 0.0077(19) 0.0170(19) 0.0069(18)
C10 0.0380(19) 0.048(2) 0.0372(19) 0.0080(16) 0.0127(15) 0.0072(16)
C11 0.055(2) 0.050(2) 0.048(2) 0.0039(19) 0.0182(18) 0.0050(19)
C12 0.069(3) 0.056(2) 0.055(2) 0.022(2) 0.029(2) 0.011(2)
C13 0.050(2) 0.084(3) 0.049(2) 0.025(2) 0.0167(19) 0.016(2)
C14 0.041(2) 0.070(3) 0.039(2) 0.0091(19) 0.0118(17) 0.0115(19)
C15 0.039(2) 0.103(4) 0.059(3) -0.002(2) 0.008(2) 0.005(3)
C16 0.051(3) 0.101(4) 0.067(3) -0.019(3) 0.004(2) -0.007(3)
C17 0.064(3) 0.060(3) 0.069(3) -0.009(2) 0.011(2) -0.010(2)
C18 0.046(2) 0.052(2) 0.046(2) -0.0025(18) 0.0120(17) 0.0017(18)
C19 0.0399(19) 0.050(2) 0.0324(18) 0.0023(17) 0.0085(15) 0.0062(16)

loop_
_atom_type_symbol
_atom_type_description
_atom_type_scat_dispersion_real
_atom_type_scat_dispersion_imag
_atom_type_scat_source
C C 0.0033 0.0016 'International Tables Vol C Tables 4.2.6.8 and 6.1.1.4'
H H 0.0000 0.0000 'International Tables Vol C Tables 4.2.6.8 and 6.1.1.4'
N N 0.0061 0.0033 'International Tables Vol C Tables 4.2.6.8 and 6.1.1.4'
O O 0.0106 0.0060 'International Tables Vol C Tables 4.2.6.8 and 6.1.1.4'
S S 0.1246 0.1234 'International Tables Vol C Tables 4.2.6.8 and 6.1.1.4'

loop_
_geom_angle_atom_site_label_1
_geom_angle_atom_site_label_2
_geom_angle_atom_site_label_3
_geom_angle
_geom_angle_publ_flag
C9 S C6 91.74(18) yes
C10 O C5 119.6(3) yes
C2 N C3 111.4(3) yes
C2 N C1 110.1(3) yes
C3 N C1 111.9(3) yes
N C1 H1A 109.5 ?
N C1 H1B 109.5 ?
H1A C1 H1B 109.5 ?
N C1 H1C 109.5 ?
H1A C1 H1C 109.5 ?
H1B C1 H1C 109.5 ?
N C2 H2A 109.5 ?
N C2 H2B 109.5 ?
H2A C2 H2B 109.5 ?
N C2 H2C 109.5 ?
H2A C2 H2C 109.5 ?
H2B C2 H2C 109.5 ?
N C3 C4 113.1(3) yes
N C3 H3A 109.0 ?
C4 C3 H3A 109.0 ?
N C3 H3B 109.0 ?
C4 C3 H3B 109.0 ?
H3A C3 H3B 107.8 ?
C5 C4 C3 112.7(3) ?
C5 C4 H4A 109.1 ?
C3 C4 H4A 109.1 ?
C5 C4 H4B 109.1 ?
C3 C4 H4B 109.1 ?
H4A C4 H4B 107.8 ?
O C5 C4 106.5(3) yes
O C5 C6 110.3(3) yes
C4 C5 C6 112.7(3) ?
O C5 H5A 109.1 ?
C4 C5 H5A 109.1 ?
C6 C5 H5A 109.1 ?
C7 C6 C5 127.5(3) ?
C7 C6 S 112.9(3) yes
C5 C6 S 119.4(3) yes
C6 C7 C8 108.0(3) ?
C6 C7 H7A 126.0 ?
C8 C7 H7A 126.0 ?
C9 C8 C7 114.8(3) ?
C9 C8 H8A 122.6 ?
C7 C8 H8A 122.6 ?
C8 C9 S 112.6(3) yes
C8 C9 H9A 123.7 ?
S C9 H9A 123.7 ?
C11 C10 O 125.2(3) yes
C11 C10 C19 121.4(3) ?
O C10 C19 113.3(3) yes
C10 C11 C12 119.1(4) ?
C10 C11 H11A 120.5 ?
C12 C11 H11A 120.5 ?
C13 C12 C11 121.4(4) ?
C13 C12 H12A 119.3 ?
C11 C12 H12A 119.3 ?
C12 C13 C14 120.6(4) ?
C12 C13 H13A 119.7 ?
C14 C13 H13A 119.7 ?
C13 C14 C15 122.7(4) ?
C13 C14 C19 119.4(4) ?
C15 C14 C19 117.8(4) ?
C16 C15 C14 121.8(4) ?
C16 C15 H15A 119.1 ?
C14 C15 H15A 119.1 ?
C15 C16 C17 120.5(4) ?
C15 C16 H16A 119.8 ?
C17 C16 H16A 119.8 ?
C18 C17 C16 120.5(4) ?
C18 C17 H17A 119.8 ?
C16 C17 H17A 119.8 ?
C17 C18 C19 120.4(4) ?
C17 C18 H18A 119.8 ?
C19 C18 H18A 119.8 ?
C18 C19 C10 122.9(3) ?
C18 C19 C14 119.0(3) ?
C10 C19 C14 118.1(3) ?

loop_
_geom_bond_atom_site_label_1
_geom_bond_atom_site_label_2
_geom_bond_distance
_geom_bond_publ_flag
S C6 1.709(3) yes
S C9 1.683(4) yes
O C10 1.370(4) yes
O C5 1.443(4) yes
N C2 1.440(5) yes
N C3 1.455(5) yes
N C1 1.462(5) yes
C1 H1A 0.9600 ?
C1 H1B 0.9600 ?
C1 H1C 0.9600 ?
C2 H2A 0.9600 ?
C2 H2B 0.9600 ?
C2 H2C 0.9600 ?
C3 C4 1.517(5) ?
C3 H3A 0.9700 ?
C3 H3B 0.9700 ?
C4 C5 1.511(5) ?
C4 H4A 0.9700 ?
C4 H4B 0.9700 ?
C5 C6 1.513(5) ?
C5 H5A 0.9800 ?
C6 C7 1.410(5) ?
C7 C8 1.435(5) ?
C7 H7A 0.9300 ?
C8 C9 1.343(5) ?
C8 H8A 0.9300 ?
C9 H9A 0.9300 ?
C10 C11 1.360(5) ?
C10 C19 1.425(5) ?
C11 C12 1.419(5) ?
C11 H11A 0.9300 ?
C12 C13 1.357(6) ?
C12 H12A 0.9300 ?
C13 C14 1.400(5) ?
C13 H13A 0.9300 ?
C14 C15 1.406(6) ?
C14 C19 1.429(5) ?
C15 C16 1.345(6) ?
C15 H15A 0.9300 ?
C16 C17 1.390(6) ?
C16 H16A 0.9300 ?
C17 C18 1.369(5) ?
C17 H17A 0.9300 ?
C18 C19 1.405(5) ?
C18 H18A 0.9300 ?

loop_
_geom_torsion_atom_site_label_1
_geom_torsion_atom_site_label_2
_geom_torsion_atom_site_label_3
_geom_torsion_atom_site_label_4
_geom_torsion
C2 N C3 C4 161.7(4)
C1 N C3 C4 -74.6(4)
N C3 C4 C5 176.9(3)
C10 O C5 C4 -157.5(3)
C10 O C5 C6 80.0(4)
C3 C4 C5 O 53.6(4)
C3 C4 C5 C6 174.6(3)
O C5 C6 C7 -154.8(3)
C4 C5 C6 C7 86.3(4)
O C5 C6 S 30.0(4)
C4 C5 C6 S -88.8(3)
C9 S C6 C7 0.6(3)
C9 S C6 C5 176.4(3)
C5 C6 C7 C8 -176.3(3)
S C6 C7 C8 -0.8(4)
C6 C7 C8 C9 0.7(5)
C7 C8 C9 S -0.3(4)
C6 S C9 C8 -0.2(3)
C5 O C10 C11 -10.8(5)
C5 O C10 C19 169.4(3)
O C10 C11 C12 179.3(3)
C19 C10 C11 C12 -0.9(5)
C10 C11 C12 C13 0.7(6)
C11 C12 C13 C14 0.2(6)
C12 C13 C14 C15 179.4(4)
C12 C13 C14 C19 -1.0(6)
C13 C14 C15 C16 178.9(4)
C19 C14 C15 C16 -0.8(6)
C14 C15 C16 C17 0.9(7)
C15 C16 C17 C18 -0.7(7)
C16 C17 C18 C19 0.4(6)
C17 C18 C19 C10 179.7(3)
C17 C18 C19 C14 -0.3(5)
C11 C10 C19 C18 -179.9(3)
O C10 C19 C18 -0.1(5)
C11 C10 C19 C14 0.2(5)
O C10 C19 C14 180.0(3)
C13 C14 C19 C18 -179.2(3)
C15 C14 C19 C18 0.5(5)
C13 C14 C19 C10 0.8(5)
C15 C14 C19 C10 -179.6(3)

loop_
_cod_related_entry_id
_cod_related_entry_database
_cod_related_entry_code
1 ChemSpider 9747962
